data_7157966
loop_
_publ_author_name
'Li, Zhen'
'Vijaykumar, Gonela'
'Li, Xiangdong'
'Golz, Christopher'
'Alcarazo, Manuel'

_publ_section_title
;
 5-(Diarylimino)- and 5-(sulfoximido)dibenzothiophenium triflates:
 syntheses and applications as electrophilic aminating reagents.
;
_journal_issue 13
_journal_name_full 'Organic &amp; biomolecular chemistry'
_journal_page_first 2941
_journal_page_last 2948
_journal_paper_doi 10.1039/d1ob00285f
_journal_volume 19
_journal_year 2021
_chemical_formula_moiety 'C27 H23 N O S'
_chemical_formula_sum 'C27 H23 N O S'
_chemical_formula_weight 409.52
_space_group_crystal_system monoclinic
_space_group_IT_number 14
_space_group_name_Hall '-P 2ybc'
_space_group_name_H-M_alt 'P 1 21/c 1'
_atom_sites_solution_hydrogens geom
_atom_sites_solution_primary dual
_audit_creation_date 2020-10-20
_audit_creation_method
;
Olex2 1.3
(compiled 2020.07.31 svn.rc2a77460 for OlexSys, GUI svn.r6145)
;
_audit_update_record
;
2021-02-15 deposited with the CCDC.	2021-03-08 downloaded from the CCDC.
;
_cell_angle_alpha 90
_cell_angle_beta 103.093(11)
_cell_angle_gamma 90
_cell_formula_units_Z 4
_cell_length_a 12.066(5)
_cell_length_b 11.422(5)
_cell_length_c 16.283(7)
_cell_measurement_reflns_used 9891
_cell_measurement_temperature 100.0
_cell_measurement_theta_max 28.050
_cell_measurement_theta_min 2.196
_cell_volume 2185.7(16)
_computing_cell_refinement 'SAINT V8.40A (?, 2016)'
_computing_data_reduction 'SAINT V8.40A (?, 2016)'
_computing_molecular_graphics 'Olex2 1.3 (Dolomanov et al., 2009)'
_computing_publication_material 'Olex2 1.3 (Dolomanov et al., 2009)'
_computing_structure_refinement 'XL  (Sheldrick, 2008)'
_computing_structure_solution 'XT  (Sheldrick, 2015)'
_diffrn_ambient_temperature 100.0
_diffrn_measured_fraction_theta_full 1.000
_diffrn_measured_fraction_theta_max 0.997
_diffrn_measurement_device_type 'Bruker D8 Venture AgMo Dual Source'
_diffrn_measurement_method '\f and \w scans'
_diffrn_radiation_type MoK\a
_diffrn_radiation_wavelength 0.71073
_diffrn_reflns_av_R_equivalents 0.0556
_diffrn_reflns_av_unetI/netI 0.0336
_diffrn_reflns_Laue_measured_fraction_full 1.000
_diffrn_reflns_Laue_measured_fraction_max 0.997
_diffrn_reflns_limit_h_max 16
_diffrn_reflns_limit_h_min -16
_diffrn_reflns_limit_k_max 15
_diffrn_reflns_limit_k_min -15
_diffrn_reflns_limit_l_max 21
_diffrn_reflns_limit_l_min -20
_diffrn_reflns_number 62399
_diffrn_reflns_point_group_measured_fraction_full 1.000
_diffrn_reflns_point_group_measured_fraction_max 0.997
_diffrn_reflns_theta_full 25.242
_diffrn_reflns_theta_max 28.741
_diffrn_reflns_theta_min 2.197
_diffrn_source_current 1.4
_diffrn_source_power 0.07
_diffrn_source_voltage 50.0
_diffrn_standards_number 0
_exptl_absorpt_coefficient_mu 0.166
_exptl_absorpt_correction_T_max 0.7787
_exptl_absorpt_correction_T_min 0.7418
_exptl_absorpt_correction_type multi-scan
_exptl_absorpt_process_details
;
SADABS-2016/2 (Bruker,2016/2) was used for absorption correction.
wR2(int) was 0.1044 before and 0.0561 after correction.
The Ratio of minimum to maximum transmission is 0.9526.
The \l/2 correction factor is Not present.
;
_exptl_crystal_colour colourless
_exptl_crystal_colour_primary colourless
_exptl_crystal_density_diffrn 1.244
_exptl_crystal_description plate
_exptl_crystal_F_000 864
_exptl_crystal_recrystallization_method 'Re-crystallisation from solvent: DCM and diethylether'
_exptl_crystal_size_max 0.285
_exptl_crystal_size_mid 0.25
_exptl_crystal_size_min 0.018
_refine_diff_density_max 0.600
_refine_diff_density_min -0.636
_refine_diff_density_rms 0.088
_refine_ls_extinction_coef 0.037(4)
_refine_ls_extinction_expression Fc^*^=kFc[1+0.001xFc^2^\l^3^/sin(2\q)]^-1/4^
_refine_ls_extinction_method 'SHELXL-2018/3 (Sheldrick 2018)'
_refine_ls_goodness_of_fit_ref 1.092
_refine_ls_hydrogen_treatment constr
_refine_ls_matrix_type full
_refine_ls_number_parameters 272
_refine_ls_number_reflns 5646
_refine_ls_number_restraints 0
_refine_ls_restrained_S_all 1.092
_refine_ls_R_factor_all 0.0961
_refine_ls_R_factor_gt 0.0679
_refine_ls_shift/su_max 0.000
_refine_ls_shift/su_mean 0.000
_refine_ls_structure_factor_coef Fsqd
_refine_ls_weighting_details 'w=1/[\s^2^(Fo^2^)+(0.1223P)^2^+0.4184P] where P=(Fo^2^+2Fc^2^)/3'
_refine_ls_weighting_scheme calc
_refine_ls_wR_factor_gt 0.1777
_refine_ls_wR_factor_ref 0.2025
_reflns_Friedel_coverage 0.000
_reflns_number_gt 3906
_reflns_number_total 5646
_reflns_threshold_expression 'I > 2\s(I)'
_cod_data_source_file d1ob00285f2.cif
_cod_data_source_block mo_1173_cg_0m
_cod_depositor_comments 'Adding full bibliography for 7157951--7157968.cif.'
_cod_original_cell_volume 2185.8(16)
_cod_database_code 7157966
_shelx_shelxl_version_number 2018/3
_shelx_space_group_comment
;
The symmetry employed for this shelxl refinement is uniquely defined
by the following loop, which should always be used as a source of
symmetry information in preference to the above space-group names.
They are only intended as comments.
;
_shelx_estimated_absorpt_t_max 0.997
_shelx_estimated_absorpt_t_min 0.954
_olex2_refinement_description
;
1. Fixed Uiso
 At 1.2 times of:
  All C(H) groups
2.a Ternary CH refined with riding coordinates:
 C13(H13)
2.b Aromatic/amide H refined with riding coordinates:
 C2(H2), C3(H3), C4(H4), C5(H5), C6(H6), C8(H8), C9(H9), C10(H10), C11(H11),
 C12(H12), C15(H15), C16(H16), C17(H17), C18(H18), C19(H19), C20(H20), C21(H21),
  C23(H23), C24(H24), C25(H25), C26(H26), C27(H27)
;
_olex2_submission_special_instructions 'No special instructions were received'

loop_
_space_group_symop_operation_xyz
'x, y, z'
'-x, y+1/2, -z+1/2'
'-x, -y, -z'
'x, -y-1/2, z-1/2'

loop_
_atom_site_label
_atom_site_type_symbol
_atom_site_fract_x
_atom_site_fract_y
_atom_site_fract_z
_atom_site_U_iso_or_equiv
_atom_site_adp_type
_atom_site_occupancy
_atom_site_site_symmetry_order
_atom_site_calc_flag
_atom_site_refinement_flags_posn
_atom_site_refinement_flags_adp
_atom_site_refinement_flags_occupancy
_atom_site_disorder_assembly
_atom_site_disorder_group
S1 S 0.46481(4) 0.73284(4) 0.31779(3) 0.02865(18) Uani 1 1 d . . . . .
O1 O 0.42094(14) 0.84955(13) 0.32698(9) 0.0343(4) Uani 1 1 d . . . . .
N1 N 0.58093(15) 0.69077(16) 0.36556(11) 0.0334(4) Uani 1 1 d . . . . .
C1 C 0.44621(18) 0.71169(17) 0.20741(12) 0.0286(4) Uani 1 1 d . . . . .
C2 C 0.4900(2) 0.61065(18) 0.17889(13) 0.0336(5) Uani 1 1 d . . . . .
H2 H 0.527040 0.553136 0.217694 0.040 Uiso 1 1 calc R U . . .
C3 C 0.4788(2) 0.5954(2) 0.09339(15) 0.0413(5) Uani 1 1 d . . . . .
H3 H 0.508630 0.527240 0.072870 0.050 Uiso 1 1 calc R U . . .
C4 C 0.4240(2) 0.6797(2) 0.03737(14) 0.0426(6) Uani 1 1 d . . . . .
H4 H 0.417128 0.669134 -0.021447 0.051 Uiso 1 1 calc R U . . .
C5 C 0.3793(2) 0.7787(2) 0.06625(15) 0.0402(5) Uani 1 1 d . . . . .
H5 H 0.340603 0.835116 0.027222 0.048 Uiso 1 1 calc R U . . .
C6 C 0.39075(19) 0.79610(19) 0.15212(13) 0.0335(5) Uani 1 1 d . . . . .
H6 H 0.361138 0.864521 0.172516 0.040 Uiso 1 1 calc R U . . .
C7 C 0.37261(19) 0.63116(18) 0.35013(12) 0.0311(4) Uani 1 1 d . . . . .
C8 C 0.4135(2) 0.52643(19) 0.38734(15) 0.0389(5) Uani 1 1 d . . . . .
H8 H 0.491557 0.506337 0.394582 0.047 Uiso 1 1 calc R U . . .
C9 C 0.3385(3) 0.4511(2) 0.41395(16) 0.0503(7) Uani 1 1 d . . . . .
H9 H 0.365490 0.379344 0.440642 0.060 Uiso 1 1 calc R U . . .
C10 C 0.2250(3) 0.4799(3) 0.40182(17) 0.0539(7) Uani 1 1 d . . . . .
H10 H 0.174110 0.427438 0.419735 0.065 Uiso 1 1 calc R U . . .
C11 C 0.1848(2) 0.5841(3) 0.36394(17) 0.0527(7) Uani 1 1 d . . . . .
H11 H 0.106487 0.603187 0.355937 0.063 Uiso 1 1 calc R U . . .
C12 C 0.2583(2) 0.6612(2) 0.33747(15) 0.0399(5) Uani 1 1 d . . . . .
H12 H 0.231048 0.733144 0.311199 0.048 Uiso 1 1 calc R U . . .
C13 C 0.68532(19) 0.73047(19) 0.34077(14) 0.0340(5) Uani 1 1 d . . . . .
H13 H 0.667593 0.746916 0.278842 0.041 Uiso 1 1 calc R U . . .
C14 C 0.73521(19) 0.8394(2) 0.38852(15) 0.0380(5) Uani 1 1 d . . . . .
C15 C 0.7833(2) 0.9253(2) 0.34713(19) 0.0519(7) Uani 1 1 d . . . . .
H15 H 0.782730 0.916736 0.289003 0.062 Uiso 1 1 calc R U . . .
C16 C 0.8319(3) 1.0231(3) 0.3907(2) 0.0669(9) Uani 1 1 d . . . . .
H16 H 0.865319 1.081326 0.362362 0.080 Uiso 1 1 calc R U . . .
C17 C 0.8325(3) 1.0372(3) 0.4753(2) 0.0620(8) Uani 1 1 d . . . . .
H17 H 0.868174 1.103598 0.505233 0.074 Uiso 1 1 calc R U . . .
C18 C 0.7807(3) 0.9540(3) 0.51602(19) 0.0599(8) Uani 1 1 d . . . . .
H18 H 0.778226 0.964435 0.573461 0.072 Uiso 1 1 calc R U . . .
C19 C 0.7325(3) 0.8555(2) 0.47236(17) 0.0513(7) Uani 1 1 d . . . . .
H19 H 0.697151 0.798356 0.500293 0.062 Uiso 1 1 calc R U . . .
C20 C 0.7664(2) 0.6282(2) 0.35973(16) 0.0393(5) Uani 1 1 d . . . . .
H20 H 0.788634 0.603106 0.416720 0.047 Uiso 1 1 calc R U . . .
C21 C 0.8089(2) 0.5706(2) 0.30319(17) 0.0418(5) Uani 1 1 d . . . . .
H21 H 0.790187 0.599862 0.247138 0.050 Uiso 1 1 calc R U . . .
C22 C 0.8826(2) 0.4655(2) 0.31809(18) 0.0446(6) Uani 1 1 d . . . . .
C23 C 0.9077(2) 0.4066(2) 0.3951(2) 0.0502(7) Uani 1 1 d . . . . .
H23 H 0.878350 0.434878 0.440726 0.060 Uiso 1 1 calc R U . . .
C24 C 0.9753(2) 0.3068(3) 0.4055(2) 0.0598(8) Uani 1 1 d . . . . .
H24 H 0.992320 0.267526 0.458319 0.072 Uiso 1 1 calc R U . . .
C25 C 1.0178(2) 0.2645(3) 0.3391(3) 0.0636(9) Uani 1 1 d . . . . .
H25 H 1.063012 0.195507 0.346135 0.076 Uiso 1 1 calc R U . . .
C26 C 0.9947(3) 0.3220(3) 0.2633(2) 0.0623(8) Uani 1 1 d . . . . .
H26 H 1.024796 0.293333 0.218110 0.075 Uiso 1 1 calc R U . . .
C27 C 0.9279(2) 0.4217(3) 0.2522(2) 0.0534(7) Uani 1 1 d . . . . .
H27 H 0.912489 0.460836 0.199398 0.064 Uiso 1 1 calc R U . . .

loop_
_atom_site_aniso_label
_atom_site_aniso_U_11
_atom_site_aniso_U_22
_atom_site_aniso_U_33
_atom_site_aniso_U_23
_atom_site_aniso_U_13
_atom_site_aniso_U_12
S1 0.0403(3) 0.0239(3) 0.0222(3) -0.00100(17) 0.0079(2) -0.00148(19)
O1 0.0525(9) 0.0244(7) 0.0269(8) -0.0027(5) 0.0111(7) 0.0029(6)
N1 0.0399(10) 0.0330(9) 0.0269(9) 0.0032(7) 0.0070(7) -0.0042(8)
C1 0.0378(10) 0.0261(10) 0.0223(9) 0.0002(7) 0.0078(8) -0.0025(8)
C2 0.0498(12) 0.0258(10) 0.0263(10) -0.0002(8) 0.0111(9) 0.0026(9)
C3 0.0657(15) 0.0301(11) 0.0309(11) -0.0016(9) 0.0167(10) 0.0055(10)
C4 0.0715(16) 0.0358(12) 0.0226(11) -0.0002(8) 0.0151(10) 0.0021(11)
C5 0.0623(15) 0.0336(12) 0.0245(11) 0.0049(8) 0.0090(10) 0.0057(10)
C6 0.0454(12) 0.0284(10) 0.0275(11) 0.0006(8) 0.0098(9) 0.0025(9)
C7 0.0425(11) 0.0310(10) 0.0198(9) -0.0036(7) 0.0070(8) -0.0059(9)
C8 0.0530(13) 0.0298(11) 0.0337(12) 0.0025(9) 0.0093(10) -0.0036(10)
C9 0.0748(18) 0.0361(13) 0.0387(13) 0.0048(10) 0.0103(12) -0.0173(12)
C10 0.0656(17) 0.0596(17) 0.0367(14) -0.0032(12) 0.0121(12) -0.0324(14)
C11 0.0455(14) 0.074(2) 0.0393(14) -0.0043(13) 0.0112(11) -0.0181(13)
C12 0.0427(12) 0.0451(13) 0.0310(11) -0.0002(9) 0.0064(9) -0.0044(10)
C13 0.0398(11) 0.0333(11) 0.0290(11) 0.0031(8) 0.0078(9) -0.0014(9)
C14 0.0363(11) 0.0345(12) 0.0410(13) 0.0027(9) 0.0041(9) -0.0011(9)
C15 0.0612(16) 0.0454(15) 0.0545(16) -0.0034(12) 0.0246(13) -0.0117(12)
C16 0.081(2) 0.0452(16) 0.084(2) -0.0079(15) 0.0365(19) -0.0252(15)
C17 0.0642(18) 0.0427(15) 0.074(2) -0.0110(14) 0.0049(15) -0.0190(13)
C18 0.084(2) 0.0446(15) 0.0431(15) 0.0006(12) -0.0035(14) -0.0100(14)
C19 0.0721(18) 0.0389(13) 0.0382(14) 0.0066(10) 0.0023(12) -0.0131(12)
C20 0.0429(12) 0.0350(12) 0.0391(13) 0.0030(9) 0.0074(10) -0.0030(10)
C21 0.0435(13) 0.0371(12) 0.0458(14) 0.0003(10) 0.0123(11) -0.0023(10)
C22 0.0350(11) 0.0380(13) 0.0608(16) -0.0039(11) 0.0109(11) -0.0050(10)
C23 0.0415(13) 0.0389(13) 0.0739(19) 0.0072(12) 0.0206(13) -0.0016(10)
C24 0.0450(15) 0.0408(14) 0.095(2) 0.0140(15) 0.0191(15) -0.0024(12)
C25 0.0415(15) 0.0379(14) 0.111(3) -0.0109(16) 0.0161(17) -0.0027(11)
C26 0.0481(15) 0.0507(17) 0.087(2) -0.0256(16) 0.0127(15) -0.0016(13)
C27 0.0465(14) 0.0533(16) 0.0593(17) -0.0173(13) 0.0094(12) -0.0030(12)

loop_
_atom_type_symbol
_atom_type_description
_atom_type_scat_dispersion_real
_atom_type_scat_dispersion_imag
_atom_type_scat_source
C C 0.0033 0.0016 'International Tables Vol C Tables 4.2.6.8 and 6.1.1.4'
H H 0.0000 0.0000 'International Tables Vol C Tables 4.2.6.8 and 6.1.1.4'
N N 0.0061 0.0033 'International Tables Vol C Tables 4.2.6.8 and 6.1.1.4'
O O 0.0106 0.0060 'International Tables Vol C Tables 4.2.6.8 and 6.1.1.4'
S S 0.1246 0.1234 'International Tables Vol C Tables 4.2.6.8 and 6.1.1.4'

loop_
_geom_angle_atom_site_label_1
_geom_angle_atom_site_label_2
_geom_angle_atom_site_label_3
_geom_angle
_geom_angle_site_symmetry_1
_geom_angle_site_symmetry_3
_geom_angle_publ_flag
O1 S1 N1 123.54(10) . . ?
O1 S1 C1 105.26(9) . . ?
O1 S1 C7 107.64(10) . . ?
N1 S1 C1 111.45(10) . . ?
N1 S1 C7 102.08(10) . . ?
C7 S1 C1 105.55(9) . . ?
C13 N1 S1 120.49(15) . . ?
C2 C1 S1 118.67(16) . . ?
C6 C1 S1 119.67(16) . . ?
C6 C1 C2 121.65(19) . . ?
C1 C2 H2 120.5 . . ?
C3 C2 C1 118.9(2) . . ?
C3 C2 H2 120.5 . . ?
C2 C3 H3 120.0 . . ?
C2 C3 C4 120.0(2) . . ?
C4 C3 H3 120.0 . . ?
C3 C4 H4 119.7 . . ?
C5 C4 C3 120.6(2) . . ?
C5 C4 H4 119.7 . . ?
C4 C5 H5 119.9 . . ?
C4 C5 C6 120.2(2) . . ?
C6 C5 H5 119.9 . . ?
C1 C6 C5 118.6(2) . . ?
C1 C6 H6 120.7 . . ?
C5 C6 H6 120.7 . . ?
C8 C7 S1 120.86(18) . . ?
C8 C7 C12 121.5(2) . . ?
C12 C7 S1 117.62(17) . . ?
C7 C8 H8 120.6 . . ?
C7 C8 C9 118.7(2) . . ?
C9 C8 H8 120.6 . . ?
C8 C9 H9 119.8 . . ?
C10 C9 C8 120.3(3) . . ?
C10 C9 H9 119.8 . . ?
C9 C10 H10 119.7 . . ?
C11 C10 C9 120.5(2) . . ?
C11 C10 H10 119.7 . . ?
C10 C11 H11 119.9 . . ?
C10 C11 C12 120.2(3) . . ?
C12 C11 H11 119.9 . . ?
C7 C12 H12 120.7 . . ?
C11 C12 C7 118.7(2) . . ?
C11 C12 H12 120.7 . . ?
N1 C13 H13 109.4 . . ?
N1 C13 C14 112.04(19) . . ?
N1 C13 C20 105.02(18) . . ?
C14 C13 H13 109.4 . . ?
C20 C13 H13 109.4 . . ?
C20 C13 C14 111.47(19) . . ?
C15 C14 C13 119.4(2) . . ?
C19 C14 C13 121.3(2) . . ?
C19 C14 C15 119.3(2) . . ?
C14 C15 H15 120.1 . . ?
C16 C15 C14 119.8(3) . . ?
C16 C15 H15 120.1 . . ?
C15 C16 H16 119.6 . . ?
C15 C16 C17 120.7(3) . . ?
C17 C16 H16 119.6 . . ?
C16 C17 H17 120.2 . . ?
C16 C17 C18 119.6(3) . . ?
C18 C17 H17 120.2 . . ?
C17 C18 H18 120.2 . . ?
C17 C18 C19 119.6(3) . . ?
C19 C18 H18 120.2 . . ?
C14 C19 C18 120.8(3) . . ?
C14 C19 H19 119.6 . . ?
C18 C19 H19 119.6 . . ?
C13 C20 H20 117.4 . . ?
C21 C20 C13 125.2(2) . . ?
C21 C20 H20 117.4 . . ?
C20 C21 H21 116.5 . . ?
C20 C21 C22 127.0(3) . . ?
C22 C21 H21 116.5 . . ?
C23 C22 C21 122.6(2) . . ?
C23 C22 C27 118.2(3) . . ?
C27 C22 C21 119.2(3) . . ?
C22 C23 H23 119.7 . . ?
C24 C23 C22 120.6(3) . . ?
C24 C23 H23 119.7 . . ?
C23 C24 H24 119.9 . . ?
C25 C24 C23 120.1(3) . . ?
C25 C24 H24 119.9 . . ?
C24 C25 H25 120.0 . . ?
C26 C25 C24 120.0(3) . . ?
C26 C25 H25 120.0 . . ?
C25 C26 H26 119.8 . . ?
C25 C26 C27 120.4(3) . . ?
C27 C26 H26 119.8 . . ?
C22 C27 H27 119.6 . . ?
C26 C27 C22 120.7(3) . . ?
C26 C27 H27 119.6 . . ?

loop_
_geom_bond_atom_site_label_1
_geom_bond_atom_site_label_2
_geom_bond_distance
_geom_bond_site_symmetry_2
_geom_bond_publ_flag
S1 O1 1.4545(16) . ?
S1 N1 1.518(2) . ?
S1 C1 1.777(2) . ?
S1 C7 1.769(2) . ?
N1 C13 1.478(3) . ?
C1 C2 1.392(3) . ?
C1 C6 1.384(3) . ?
C2 H2 0.9500 . ?
C2 C3 1.379(3) . ?
C3 H3 0.9500 . ?
C3 C4 1.386(3) . ?
C4 H4 0.9500 . ?
C4 C5 1.381(3) . ?
C5 H5 0.9500 . ?
C5 C6 1.388(3) . ?
C6 H6 0.9500 . ?
C7 C8 1.381(3) . ?
C7 C12 1.391(3) . ?
C8 H8 0.9500 . ?
C8 C9 1.388(3) . ?
C9 H9 0.9500 . ?
C9 C10 1.378(4) . ?
C10 H10 0.9500 . ?
C10 C11 1.377(4) . ?
C11 H11 0.9500 . ?
C11 C12 1.385(4) . ?
C12 H12 0.9500 . ?
C13 H13 1.0000 . ?
C13 C14 1.517(3) . ?
C13 C20 1.510(3) . ?
C14 C15 1.389(4) . ?
C14 C19 1.385(4) . ?
C15 H15 0.9500 . ?
C15 C16 1.381(4) . ?
C16 H16 0.9500 . ?
C16 C17 1.385(5) . ?
C17 H17 0.9500 . ?
C17 C18 1.386(4) . ?
C18 H18 0.9500 . ?
C18 C19 1.387(4) . ?
C19 H19 0.9500 . ?
C20 H20 0.9500 . ?
C20 C21 1.326(4) . ?
C21 H21 0.9500 . ?
C21 C22 1.480(4) . ?
C22 C23 1.394(4) . ?
C22 C27 1.402(4) . ?
C23 H23 0.9500 . ?
C23 C24 1.389(4) . ?
C24 H24 0.9500 . ?
C24 C25 1.385(5) . ?
C25 H25 0.9500 . ?
C25 C26 1.370(5) . ?
C26 H26 0.9500 . ?
C26 C27 1.383(4) . ?
C27 H27 0.9500 . ?

loop_
_geom_torsion_atom_site_label_1
_geom_torsion_atom_site_label_2
_geom_torsion_atom_site_label_3
_geom_torsion_atom_site_label_4
_geom_torsion
_geom_torsion_site_symmetry_1
_geom_torsion_site_symmetry_2
_geom_torsion_site_symmetry_3
_geom_torsion_site_symmetry_4
_geom_torsion_publ_flag
S1 N1 C13 C14 91.8(2) . . . . ?
S1 N1 C13 C20 -146.99(17) . . . . ?
S1 C1 C2 C3 -178.09(18) . . . . ?
S1 C1 C6 C5 178.70(17) . . . . ?
S1 C7 C8 C9 178.07(18) . . . . ?
S1 C7 C12 C11 -178.62(18) . . . . ?
O1 S1 N1 C13 -75.40(19) . . . . ?
O1 S1 C1 C2 174.33(17) . . . . ?
O1 S1 C1 C6 -4.6(2) . . . . ?
O1 S1 C7 C8 -148.28(18) . . . . ?
O1 S1 C7 C12 31.1(2) . . . . ?
N1 S1 C1 C2 38.1(2) . . . . ?
N1 S1 C1 C6 -140.82(18) . . . . ?
N1 S1 C7 C8 -16.9(2) . . . . ?
N1 S1 C7 C12 162.46(17) . . . . ?
N1 C13 C14 C15 -142.4(2) . . . . ?
N1 C13 C14 C19 36.7(3) . . . . ?
N1 C13 C20 C21 118.5(2) . . . . ?
C1 S1 N1 C13 51.44(19) . . . . ?
C1 S1 C7 C8 99.69(19) . . . . ?
C1 S1 C7 C12 -80.95(18) . . . . ?
C1 C2 C3 C4 -0.4(4) . . . . ?
C2 C1 C6 C5 -0.2(3) . . . . ?
C2 C3 C4 C5 -0.6(4) . . . . ?
C3 C4 C5 C6 1.2(4) . . . . ?
C4 C5 C6 C1 -0.9(4) . . . . ?
C6 C1 C2 C3 0.8(3) . . . . ?
C7 S1 N1 C13 163.69(16) . . . . ?
C7 S1 C1 C2 -72.0(2) . . . . ?
C7 S1 C1 C6 109.14(19) . . . . ?
C7 C8 C9 C10 1.2(4) . . . . ?
C8 C7 C12 C11 0.7(3) . . . . ?
C8 C9 C10 C11 -0.6(4) . . . . ?
C9 C10 C11 C12 0.1(4) . . . . ?
C10 C11 C12 C7 -0.1(4) . . . . ?
C12 C7 C8 C9 -1.3(3) . . . . ?
C13 C14 C15 C16 -178.1(3) . . . . ?
C13 C14 C19 C18 178.5(3) . . . . ?
C13 C20 C21 C22 -175.8(2) . . . . ?
C14 C13 C20 C21 -120.0(3) . . . . ?
C14 C15 C16 C17 -0.6(5) . . . . ?
C15 C14 C19 C18 -2.3(4) . . . . ?
C15 C16 C17 C18 -2.0(5) . . . . ?
C16 C17 C18 C19 2.3(5) . . . . ?
C17 C18 C19 C14 -0.2(5) . . . . ?
C19 C14 C15 C16 2.7(4) . . . . ?
C20 C13 C14 C15 100.2(3) . . . . ?
C20 C13 C14 C19 -80.6(3) . . . . ?
C20 C21 C22 C23 6.4(4) . . . . ?
C20 C21 C22 C27 -174.6(2) . . . . ?
C21 C22 C23 C24 178.6(2) . . . . ?
C21 C22 C27 C26 -178.4(2) . . . . ?
C22 C23 C24 C25 -0.4(4) . . . . ?
C23 C22 C27 C26 0.6(4) . . . . ?
C23 C24 C25 C26 1.0(4) . . . . ?
C24 C25 C26 C27 -0.8(4) . . . . ?
C25 C26 C27 C22 0.0(4) . . . . ?
C27 C22 C23 C24 -0.4(4) . . . . ?
